data_7118029
loop_
_publ_author_name
'Minggang Zhao'
'Lixia Wang'
'Pangpang Li'
'Xiang Zhang'
'Ying Yang'
'Wenjun Zheng'

_publ_section_title
;
 Paddlewheel 1,2,4-diazaphospholide dibismuthanes with very short
 bismuth-bismuth single bonds
;
_journal_name_full Chem.Commun.
_journal_page_first 16184
_journal_paper_doi 10.1039/C5cc07064C
_journal_volume 51
_journal_year 2015
_chemical_formula_sum 'C32 H56 Bi2 N8 P4'
_chemical_formula_weight 1094.69
_chemical_name_systematic
; 
 ? 
;
_space_group_IT_number 2
_symmetry_cell_setting triclinic
_symmetry_space_group_name_Hall '-P 1'
_symmetry_space_group_name_H-M 'P -1'
_atom_sites_solution_hydrogens geom
_atom_sites_solution_primary direct
_atom_sites_solution_secondary difmap
_audit_creation_method SHELXL-97
_audit_update_record
;
2015-08-03 deposited with the CCDC.
2015-09-10 downloaded from the CCDC.
;
_cell_angle_alpha 90.269(2)
_cell_angle_beta 101.428(2)
_cell_angle_gamma 93.926(2)
_cell_formula_units_Z 2
_cell_length_a 10.5121(2)
_cell_length_b 13.7719(3)
_cell_length_c 15.2443(3)
_cell_measurement_reflns_used 7047
_cell_measurement_temperature 298(2)
_cell_measurement_theta_max 27.3440
_cell_measurement_theta_min 3.2420
_cell_volume 2157.74(8)
_computing_cell_refinement
;
CrysAlisPro, Agilent Technologies,
Version 1.171.37.33 (release 27-03-2014 CrysAlis171 .NET)
(compiled Mar 27 2014,17:12:48)
;
_computing_data_collection
;
CrysAlisPro, Agilent Technologies,
Version 1.171.37.33 (release 27-03-2014 CrysAlis171 .NET)
(compiled Mar 27 2014,17:12:48)
;
_computing_data_reduction
;
CrysAlisPro, Agilent Technologies,
Version 1.171.37.33 (release 27-03-2014 CrysAlis171 .NET)
(compiled Mar 27 2014,17:12:48)
;
_computing_molecular_graphics 'Bruker SHELXTL'
_computing_publication_material 'Bruker SHELXTL'
_computing_structure_refinement 'SHELXL-97 (Sheldrick, 1997)'
_computing_structure_solution 'SHELXS-97 (Sheldrick, 1990)'
_diffrn_ambient_temperature 298(2)
_diffrn_detector 'CCD plate'
_diffrn_detector_area_resol_mean 16.0251
_diffrn_detector_type Eos
_diffrn_measured_fraction_theta_full 0.998
_diffrn_measured_fraction_theta_max 0.998
_diffrn_measurement_device 'four-circle diffractometer'
_diffrn_measurement_device_type 'Xcalibur, Eos'
_diffrn_measurement_method '\w scans'
_diffrn_radiation_monochromator graphite
_diffrn_radiation_probe x-ray
_diffrn_radiation_type 'Mo K\a'
_diffrn_radiation_wavelength 0.71073
_diffrn_reflns_av_R_equivalents 0.0404
_diffrn_reflns_av_sigmaI/netI 0.0532
_diffrn_reflns_limit_h_max 13
_diffrn_reflns_limit_h_min -13
_diffrn_reflns_limit_k_max 17
_diffrn_reflns_limit_k_min -17
_diffrn_reflns_limit_l_max 19
_diffrn_reflns_limit_l_min -17
_diffrn_reflns_number 26642
_diffrn_reflns_theta_full 26.37
_diffrn_reflns_theta_max 26.37
_diffrn_reflns_theta_min 2.93
_diffrn_source 'Enhance (Mo) X-ray Source'
_diffrn_standards_decay_% none
_diffrn_standards_interval_count 1
_diffrn_standards_interval_time 7.6550
_diffrn_standards_number 28968
_exptl_absorpt_coefficient_mu 8.324
_exptl_absorpt_correction_T_max 1.00000
_exptl_absorpt_correction_T_min 0.24037
_exptl_absorpt_correction_type multi-scan
_exptl_absorpt_process_details
;
CrysAlisPro, Agilent Technologies,
Version 1.171.37.33 (release 27-03-2014 CrysAlis171 .NET)
(compiled Mar 27 2014,17:12:48) 
Empirical absorption correction using spherical harmonics,
 implemented in SCALE3 ABSPACK scaling algorithm.
;
_exptl_crystal_colour yellow
_exptl_crystal_density_diffrn 1.685
_exptl_crystal_density_method 'not measured'
_exptl_crystal_description block
_exptl_crystal_F_000 1060
_exptl_crystal_size_max 0.26
_exptl_crystal_size_mid 0.15
_exptl_crystal_size_min 0.10
_refine_diff_density_max 1.457
_refine_diff_density_min -0.798
_refine_diff_density_rms 0.129
_refine_ls_extinction_method none
_refine_ls_goodness_of_fit_ref 1.035
_refine_ls_hydrogen_treatment constr
_refine_ls_matrix_type full
_refine_ls_number_parameters 425
_refine_ls_number_reflns 8798
_refine_ls_number_restraints 6
_refine_ls_restrained_S_all 1.039
_refine_ls_R_factor_all 0.0603
_refine_ls_R_factor_gt 0.0345
_refine_ls_shift/su_max 0.001
_refine_ls_shift/su_mean 0.000
_refine_ls_structure_factor_coef Fsqd
_refine_ls_weighting_details 'calc w=1/[\s^2^(Fo^2^)+(0.0293P)^2^+1.1918P] where P=(Fo^2^+2Fc^2^)/3'
_refine_ls_weighting_scheme calc
_refine_ls_wR_factor_gt 0.0671
_refine_ls_wR_factor_ref 0.0765
_reflns_number_gt 6503
_reflns_number_total 8798
_reflns_threshold_expression >2sigma(I)
_cod_data_source_file c5cc07064c2.cif
_cod_data_source_block 150209-1
_cod_original_cell_volume 2157.73(8)
_cod_database_code 7118029

loop_
_symmetry_equiv_pos_as_xyz
'x, y, z'
'-x, -y, -z'

loop_
_atom_site_label
_atom_site_type_symbol
_atom_site_fract_x
_atom_site_fract_y
_atom_site_fract_z
_atom_site_U_iso_or_equiv
_atom_site_adp_type
_atom_site_occupancy
_atom_site_symmetry_multiplicity
_atom_site_calc_flag
_atom_site_refinement_flags
_atom_site_disorder_assembly
_atom_site_disorder_group
Bi1 Bi 0.44731(2) 0.939175(15) 0.423209(13) 0.03636(7) Uani 1 1 d . . .
Bi2 Bi 0.53274(2) 0.414853(15) 0.050572(14) 0.03897(8) Uani 1 1 d . . .
C1 C 0.3425(10) 0.8974(7) 0.8470(5) 0.110(3) Uani 1 1 d . . .
H1A H 0.3393 0.8278 0.8509 0.165 Uiso 1 1 calc R . .
H1B H 0.2560 0.9177 0.8275 0.165 Uiso 1 1 calc R . .
H1C H 0.3795 0.9261 0.9047 0.165 Uiso 1 1 calc R . .
C2 C 0.4249(8) 0.9298(5) 0.7810(4) 0.059(2) Uani 1 1 d . . .
H2 H 0.4146 0.9993 0.7710 0.071 Uiso 1 1 calc R . .
C3 C 0.5668(9) 0.9184(7) 0.8175(5) 0.110(3) Uani 1 1 d . . .
H3A H 0.5783 0.8527 0.8366 0.165 Uiso 1 1 calc R . .
H3B H 0.5970 0.9623 0.8675 0.165 Uiso 1 1 calc R . .
H3C H 0.6157 0.9328 0.7717 0.165 Uiso 1 1 calc R . .
C4 C 0.3803(7) 0.8772(4) 0.6915(4) 0.0450(16) Uani 1 1 d . . .
C5 C 0.3040(6) 0.7795(4) 0.5576(4) 0.0432(15) Uani 1 1 d . . .
C6 C 0.2502(7) 0.7130(4) 0.4793(4) 0.0473(16) Uani 1 1 d . . .
H6 H 0.3213 0.7015 0.4483 0.057 Uiso 1 1 calc R . .
C7 C 0.1980(10) 0.6158(5) 0.5067(5) 0.099(3) Uani 1 1 d . . .
H7A H 0.2664 0.5847 0.5451 0.149 Uiso 1 1 calc R . .
H7B H 0.1653 0.5756 0.4543 0.149 Uiso 1 1 calc R . .
H7C H 0.1289 0.6250 0.5380 0.149 Uiso 1 1 calc R . .
C8 C 0.1456(7) 0.7583(5) 0.4140(4) 0.063(2) Uani 1 1 d . . .
H8A H 0.0729 0.7676 0.4419 0.095 Uiso 1 1 calc R . .
H8B H 0.1180 0.7163 0.3624 0.095 Uiso 1 1 calc R . .
H8C H 0.1790 0.8201 0.3961 0.095 Uiso 1 1 calc R . .
C9 C 0.7266(9) 0.6380(5) 0.4069(5) 0.082(3) Uani 1 1 d . . .
H9A H 0.8150 0.6491 0.3995 0.122 Uiso 1 1 calc R . .
H9B H 0.6803 0.5931 0.3614 0.122 Uiso 1 1 calc R . .
H9C H 0.7255 0.6113 0.4648 0.122 Uiso 1 1 calc R . .
C10 C 0.6630(7) 0.7322(4) 0.3991(4) 0.0501(17) Uani 1 1 d . . .
H10 H 0.5696 0.7183 0.3967 0.060 Uiso 1 1 calc R . .
C11 C 0.6812(9) 0.7795(5) 0.3104(4) 0.086(3) Uani 1 1 d . . .
H11A H 0.6520 0.8441 0.3082 0.129 Uiso 1 1 calc R . .
H11B H 0.6315 0.7412 0.2610 0.129 Uiso 1 1 calc R . .
H11C H 0.7716 0.7825 0.3070 0.129 Uiso 1 1 calc R . .
C12 C 0.7160(6) 0.8010(4) 0.4763(4) 0.0394(14) Uani 1 1 d . . .
C13 C 0.8235(6) 0.9049(4) 0.6003(4) 0.0417(14) Uani 1 1 d . . .
C14 C 0.9054(7) 0.9631(5) 0.6770(4) 0.0585(18) Uani 1 1 d . . .
H14 H 0.8561 1.0171 0.6908 0.070 Uiso 1 1 calc R . .
C15 C 1.0304(8) 1.0056(6) 0.6516(5) 0.081(2) Uani 1 1 d . . .
H15A H 1.0823 0.9538 0.6409 0.122 Uiso 1 1 calc R . .
H15B H 1.0783 1.0469 0.6996 0.122 Uiso 1 1 calc R . .
H15C H 1.0094 1.0431 0.5984 0.122 Uiso 1 1 calc R . .
C16 C 0.9369(9) 0.9022(6) 0.7600(5) 0.098(3) Uani 1 1 d . . .
H16A H 0.8578 0.8802 0.7784 0.148 Uiso 1 1 calc R . .
H16B H 0.9914 0.9409 0.8073 0.148 Uiso 1 1 calc R . .
H16C H 0.9817 0.8471 0.7470 0.148 Uiso 1 1 calc R . .
C17 C 0.2424(12) 0.8139(6) 0.1706(7) 0.136(3) Uani 1 1 d . . .
H17A H 0.3080 0.8263 0.2237 0.204 Uiso 1 1 calc R . .
H17B H 0.1678 0.7790 0.1858 0.204 Uiso 1 1 calc R . .
H17C H 0.2175 0.8746 0.1441 0.204 Uiso 1 1 calc R . .
C18 C 0.2961(9) 0.7533(5) 0.1042(5) 0.077(2) Uani 1 1 d . . .
H18 H 0.2289 0.7396 0.0503 0.092 Uiso 1 1 calc R . .
C19 C 0.4063(12) 0.8132(6) 0.0810(7) 0.136(3) Uani 1 1 d . . .
H19A H 0.4636 0.8373 0.1349 0.204 Uiso 1 1 calc R . .
H19B H 0.3740 0.8670 0.0456 0.204 Uiso 1 1 calc R . .
H19C H 0.4529 0.7742 0.0475 0.204 Uiso 1 1 calc R . .
C20 C 0.3415(7) 0.6580(4) 0.1456(4) 0.0486(16) Uani 1 1 d . . .
C21 C 0.3999(6) 0.5122(4) 0.2226(4) 0.0445(15) Uani 1 1 d . . .
C22 C 0.4278(7) 0.4218(5) 0.2775(4) 0.0597(19) Uani 1 1 d . . .
H22 H 0.5152 0.4041 0.2734 0.072 Uiso 1 1 calc R . .
C23 C 0.3341(9) 0.3377(5) 0.2425(5) 0.092(3) Uani 1 1 d . . .
H23A H 0.2484 0.3516 0.2496 0.138 Uiso 1 1 calc R . .
H23B H 0.3596 0.2805 0.2752 0.138 Uiso 1 1 calc R . .
H23C H 0.3340 0.3270 0.1802 0.138 Uiso 1 1 calc R . .
C24 C 0.4262(10) 0.4406(6) 0.3748(5) 0.099(3) Uani 1 1 d . . .
H24A H 0.4887 0.4934 0.3975 0.149 Uiso 1 1 calc R . .
H24B H 0.4479 0.3832 0.4083 0.149 Uiso 1 1 calc R . .
H24C H 0.3410 0.4573 0.3806 0.149 Uiso 1 1 calc R . .
C25 C 0.2274(11) 0.1395(5) -0.0918(6) 0.113(3) Uani 1 1 d U . .
H25A H 0.1479 0.1389 -0.1356 0.170 Uiso 1 1 calc R . .
H25B H 0.2329 0.0778 -0.0627 0.170 Uiso 1 1 calc R . .
H25C H 0.3001 0.1511 -0.1207 0.170 Uiso 1 1 calc R . .
C26 C 0.2294(10) 0.2178(5) -0.0244(5) 0.087(3) Uani 1 1 d U . .
H26 H 0.3128 0.2201 0.0180 0.105 Uiso 1 1 calc R . .
C27 C 0.1215(10) 0.1944(7) 0.0255(6) 0.126(4) Uani 1 1 d . . .
H27A H 0.0439 0.1721 -0.0161 0.189 Uiso 1 1 calc R . .
H27B H 0.1056 0.2518 0.0565 0.189 Uiso 1 1 calc R . .
H27C H 0.1462 0.1445 0.0679 0.189 Uiso 1 1 calc R . .
C28 C 0.2148(7) 0.3152(4) -0.0692(4) 0.0489(16) Uani 1 1 d . . .
C29 C 0.1717(7) 0.4637(4) -0.1466(4) 0.0495(16) Uani 1 1 d . . .
C30 C 0.1275(8) 0.5544(5) -0.1963(5) 0.068(2) Uani 1 1 d . . .
H30 H 0.2052 0.5928 -0.2064 0.081 Uiso 1 1 calc R . .
C31 C 0.0412(9) 0.5316(6) -0.2856(5) 0.084(3) Uani 1 1 d . . .
H31A H 0.0852 0.4924 -0.3207 0.127 Uiso 1 1 calc R . .
H31B H 0.0208 0.5911 -0.3161 0.127 Uiso 1 1 calc R . .
H31C H -0.0377 0.4968 -0.2773 0.127 Uiso 1 1 calc R . .
C32 C 0.0590(14) 0.6160(8) -0.1407(7) 0.170(6) Uani 1 1 d . . .
H32A H 0.0376 0.6753 -0.1712 0.255 Uiso 1 1 calc R . .
H32B H 0.1150 0.6310 -0.0838 0.255 Uiso 1 1 calc R . .
H32C H -0.0193 0.5808 -0.1317 0.255 Uiso 1 1 calc R . .
N1 N 0.4173(5) 0.9178(3) 0.6209(3) 0.0425(12) Uani 1 1 d . . .
N2 N 0.6496(5) 0.8767(3) 0.4876(3) 0.0383(11) Uani 1 1 d . . .
N3 N 0.3730(5) 0.8610(3) 0.5444(3) 0.0393(12) Uani 1 1 d . . .
N4 N 0.7115(5) 0.9364(3) 0.5591(3) 0.0417(12) Uani 1 1 d . . .
N5 N 0.2845(5) 0.4684(3) -0.0906(3) 0.0447(13) Uani 1 1 d . . .
N6 N 0.4296(5) 0.5145(3) 0.1420(3) 0.0402(12) Uani 1 1 d . . .
N7 N 0.3103(5) 0.3836(3) -0.0467(3) 0.0432(12) Uani 1 1 d . . .
N8 N 0.3955(5) 0.5986(3) 0.0967(3) 0.0450(13) Uani 1 1 d . . .
P1 P 0.3263(2) 0.61388(14) 0.24973(12) 0.0618(5) Uani 1 1 d . . .
P2 P 0.0855(2) 0.35120(15) -0.14900(15) 0.0756(6) Uani 1 1 d . . .
P3 P 0.2869(2) 0.76710(12) 0.66856(12) 0.0569(5) Uani 1 1 d . . .
P4 P 0.86167(19) 0.79626(13) 0.55370(13) 0.0576(5) Uani 1 1 d . . .

loop_
_atom_site_aniso_label
_atom_site_aniso_U_11
_atom_site_aniso_U_22
_atom_site_aniso_U_33
_atom_site_aniso_U_23
_atom_site_aniso_U_13
_atom_site_aniso_U_12
Bi1 0.03869(16) 0.03781(13) 0.03086(12) -0.00596(9) 0.00341(10) 0.00132(10)
Bi2 0.04398(17) 0.03518(13) 0.03788(14) 0.00458(9) 0.00721(11) 0.00620(11)
C1 0.146(10) 0.141(8) 0.049(5) -0.014(5) 0.039(6) 0.004(7)
C2 0.097(7) 0.043(4) 0.035(4) -0.001(3) 0.007(4) 0.011(4)
C3 0.093(8) 0.156(9) 0.064(6) -0.035(5) -0.027(5) 0.018(7)
C4 0.060(5) 0.034(3) 0.042(4) 0.002(3) 0.010(3) 0.013(3)
C5 0.043(4) 0.038(3) 0.050(4) 0.002(3) 0.012(3) 0.006(3)
C6 0.046(4) 0.041(4) 0.054(4) -0.012(3) 0.008(3) -0.001(3)
C7 0.163(10) 0.041(4) 0.080(6) -0.010(4) 0.000(6) -0.019(5)
C8 0.063(6) 0.066(5) 0.056(4) -0.016(3) 0.004(4) 0.000(4)
C9 0.114(8) 0.046(4) 0.086(6) -0.004(4) 0.019(5) 0.019(4)
C10 0.052(5) 0.045(4) 0.057(4) -0.004(3) 0.021(3) 0.004(3)
C11 0.136(9) 0.073(5) 0.050(5) 0.000(4) 0.023(5) 0.006(5)
C12 0.046(4) 0.033(3) 0.043(3) 0.003(3) 0.018(3) 0.001(3)
C13 0.034(4) 0.044(3) 0.045(4) 0.003(3) 0.003(3) 0.002(3)
C14 0.045(5) 0.073(5) 0.052(4) -0.008(3) -0.005(3) 0.007(4)
C15 0.062(6) 0.087(6) 0.086(6) 0.004(4) -0.003(5) -0.013(5)
C16 0.100(8) 0.118(7) 0.061(5) 0.018(5) -0.011(5) -0.025(6)
C17 0.206(10) 0.069(4) 0.162(7) 0.012(4) 0.091(7) 0.050(5)
C18 0.093(7) 0.047(4) 0.087(6) -0.013(4) 0.008(5) 0.014(4)
C19 0.206(10) 0.069(4) 0.162(7) 0.012(4) 0.091(7) 0.050(5)
C20 0.055(5) 0.042(4) 0.047(4) -0.013(3) 0.001(3) 0.010(3)
C21 0.041(4) 0.059(4) 0.033(3) 0.000(3) 0.009(3) 0.000(3)
C22 0.054(5) 0.082(5) 0.049(4) 0.017(4) 0.020(4) 0.018(4)
C23 0.126(9) 0.062(5) 0.083(6) 0.009(4) 0.014(6) -0.017(5)
C24 0.140(10) 0.110(7) 0.052(5) 0.020(5) 0.028(5) 0.012(6)
C25 0.193(8) 0.061(4) 0.090(5) 0.013(4) 0.036(5) 0.016(5)
C26 0.162(8) 0.040(4) 0.065(5) 0.012(3) 0.035(5) 0.007(4)
C27 0.142(11) 0.116(8) 0.122(8) 0.068(7) 0.035(8) -0.008(7)
C28 0.054(5) 0.038(3) 0.052(4) 0.002(3) 0.007(3) -0.005(3)
C29 0.046(5) 0.049(4) 0.049(4) 0.004(3) -0.001(3) 0.004(3)
C30 0.055(5) 0.059(4) 0.080(5) 0.019(4) -0.013(4) 0.005(4)
C31 0.090(7) 0.093(6) 0.063(5) 0.018(4) -0.006(5) 0.014(5)
C32 0.259(17) 0.132(9) 0.114(9) -0.003(7) -0.013(10) 0.124(11)
N1 0.050(4) 0.039(3) 0.036(3) -0.007(2) 0.003(2) -0.002(2)
N2 0.034(3) 0.037(3) 0.042(3) -0.007(2) 0.003(2) 0.004(2)
N3 0.047(3) 0.036(3) 0.035(3) -0.001(2) 0.008(2) 0.002(2)
N4 0.043(3) 0.042(3) 0.038(3) -0.006(2) 0.001(2) 0.009(2)
N5 0.045(4) 0.037(3) 0.049(3) 0.007(2) 0.002(3) 0.006(2)
N6 0.044(3) 0.044(3) 0.036(3) 0.002(2) 0.013(2) 0.010(2)
N7 0.047(4) 0.045(3) 0.037(3) 0.002(2) 0.006(2) 0.002(3)
N8 0.052(4) 0.041(3) 0.042(3) -0.003(2) 0.006(3) 0.009(3)
P1 0.0716(15) 0.0708(13) 0.0485(11) -0.0077(9) 0.0208(10) 0.0198(11)
P2 0.0571(15) 0.0631(13) 0.0905(16) 0.0155(11) -0.0185(12) -0.0132(11)
P3 0.0792(16) 0.0455(10) 0.0486(11) 0.0060(8) 0.0211(10) -0.0028(10)
P4 0.0492(13) 0.0559(11) 0.0672(12) -0.0034(9) 0.0043(9) 0.0204(9)

loop_
_atom_type_symbol
_atom_type_description
_atom_type_scat_dispersion_real
_atom_type_scat_dispersion_imag
_atom_type_scat_source
C C 0.0033 0.0016 'International Tables Vol C Tables 4.2.6.8 and 6.1.1.4'
H H 0.0000 0.0000 'International Tables Vol C Tables 4.2.6.8 and 6.1.1.4'
Bi Bi -4.1077 10.2566 'International Tables Vol C Tables 4.2.6.8 and 6.1.1.4'
N N 0.0061 0.0033 'International Tables Vol C Tables 4.2.6.8 and 6.1.1.4'
P P 0.1023 0.0942 'International Tables Vol C Tables 4.2.6.8 and 6.1.1.4'

loop_
_geom_angle_atom_site_label_1
_geom_angle_atom_site_label_2
_geom_angle_atom_site_label_3
_geom_angle
_geom_angle_site_symmetry_1
_geom_angle_site_symmetry_3
N2 Bi1 N3 84.17(16) . .
N2 Bi1 N4 144.82(14) . 2_676
N3 Bi1 N4 84.59(15) . 2_676
N2 Bi1 N1 85.56(16) . 2_676
N3 Bi1 N1 144.88(14) . 2_676
N4 Bi1 N1 84.76(16) 2_676 2_676
N2 Bi1 Bi1 74.37(11) . 2_676
N3 Bi1 Bi1 74.82(11) . 2_676
N4 Bi1 Bi1 70.52(11) 2_676 2_676
N1 Bi1 Bi1 70.07(10) 2_676 2_676
N5 Bi2 N6 85.01(17) 2_665 .
N5 Bi2 N8 85.22(17) 2_665 2_665
N6 Bi2 N8 145.04(14) . 2_665
N5 Bi2 N7 144.52(14) 2_665 .
N6 Bi2 N7 86.16(16) . .
N8 Bi2 N7 82.63(16) 2_665 .
N5 Bi2 Bi2 73.47(11) 2_665 2_665
N6 Bi2 Bi2 73.89(10) . 2_665
N8 Bi2 Bi2 71.15(11) 2_665 2_665
N7 Bi2 Bi2 71.06(10) . 2_665
C2 C1 H1A 109.5 . .
C2 C1 H1B 109.5 . .
H1A C1 H1B 109.5 . .
C2 C1 H1C 109.5 . .
H1A C1 H1C 109.5 . .
H1B C1 H1C 109.5 . .
C1 C2 C3 111.5(7) . .
C1 C2 C4 111.6(7) . .
C3 C2 C4 111.0(6) . .
C1 C2 H2 107.5 . .
C3 C2 H2 107.5 . .
C4 C2 H2 107.5 . .
C2 C3 H3A 109.5 . .
C2 C3 H3B 109.5 . .
H3A C3 H3B 109.5 . .
C2 C3 H3C 109.5 . .
H3A C3 H3C 109.5 . .
H3B C3 H3C 109.5 . .
N1 C4 C2 117.3(5) . .
N1 C4 P3 114.6(4) . .
C2 C4 P3 128.1(5) . .
N3 C5 C6 118.7(5) . .
N3 C5 P3 112.7(4) . .
C6 C5 P3 128.5(5) . .
C5 C6 C8 111.4(5) . .
C5 C6 C7 112.6(5) . .
C8 C6 C7 109.4(6) . .
C5 C6 H6 107.8 . .
C8 C6 H6 107.8 . .
C7 C6 H6 107.8 . .
C6 C7 H7A 109.5 . .
C6 C7 H7B 109.5 . .
H7A C7 H7B 109.5 . .
C6 C7 H7C 109.5 . .
H7A C7 H7C 109.5 . .
H7B C7 H7C 109.5 . .
C6 C8 H8A 109.5 . .
C6 C8 H8B 109.5 . .
H8A C8 H8B 109.5 . .
C6 C8 H8C 109.5 . .
H8A C8 H8C 109.5 . .
H8B C8 H8C 109.5 . .
C10 C9 H9A 109.5 . .
C10 C9 H9B 109.5 . .
H9A C9 H9B 109.5 . .
C10 C9 H9C 109.5 . .
H9A C9 H9C 109.5 . .
H9B C9 H9C 109.5 . .
C9 C10 C12 112.9(6) . .
C9 C10 C11 108.3(6) . .
C12 C10 C11 110.2(5) . .
C9 C10 H10 108.5 . .
C12 C10 H10 108.5 . .
C11 C10 H10 108.5 . .
C10 C11 H11A 109.5 . .
C10 C11 H11B 109.5 . .
H11A C11 H11B 109.5 . .
C10 C11 H11C 109.5 . .
H11A C11 H11C 109.5 . .
H11B C11 H11C 109.5 . .
N2 C12 C10 118.4(6) . .
N2 C12 P4 114.1(4) . .
C10 C12 P4 127.5(4) . .
N4 C13 C14 119.6(5) . .
N4 C13 P4 113.5(4) . .
C14 C13 P4 126.8(5) . .
C13 C14 C16 111.5(6) . .
C13 C14 C15 110.5(6) . .
C16 C14 C15 110.1(6) . .
C13 C14 H14 108.2 . .
C16 C14 H14 108.2 . .
C15 C14 H14 108.2 . .
C14 C15 H15A 109.5 . .
C14 C15 H15B 109.5 . .
H15A C15 H15B 109.5 . .
C14 C15 H15C 109.5 . .
H15A C15 H15C 109.5 . .
H15B C15 H15C 109.5 . .
C14 C16 H16A 109.5 . .
C14 C16 H16B 109.5 . .
H16A C16 H16B 109.5 . .
C14 C16 H16C 109.5 . .
H16A C16 H16C 109.5 . .
H16B C16 H16C 109.5 . .
C18 C17 H17A 109.5 . .
C18 C17 H17B 109.5 . .
H17A C17 H17B 109.5 . .
C18 C17 H17C 109.5 . .
H17A C17 H17C 109.5 . .
H17B C17 H17C 109.5 . .
C19 C18 C17 106.3(7) . .
C19 C18 C20 110.6(7) . .
C17 C18 C20 110.8(7) . .
C19 C18 H18 109.7 . .
C17 C18 H18 109.7 . .
C20 C18 H18 109.7 . .
C18 C19 H19A 109.5 . .
C18 C19 H19B 109.5 . .
H19A C19 H19B 109.5 . .
C18 C19 H19C 109.5 . .
H19A C19 H19C 109.5 . .
H19B C19 H19C 109.5 . .
N8 C20 C18 117.9(6) . .
N8 C20 P1 114.6(4) . .
C18 C20 P1 127.5(5) . .
N6 C21 C22 117.8(5) . .
N6 C21 P1 114.1(4) . .
C22 C21 P1 128.1(4) . .
C23 C22 C24 109.8(6) . .
C23 C22 C21 111.8(6) . .
C24 C22 C21 111.3(6) . .
C23 C22 H22 107.9 . .
C24 C22 H22 107.9 . .
C21 C22 H22 107.9 . .
C22 C23 H23A 109.5 . .
C22 C23 H23B 109.5 . .
H23A C23 H23B 109.5 . .
C22 C23 H23C 109.5 . .
H23A C23 H23C 109.5 . .
H23B C23 H23C 109.5 . .
C22 C24 H24A 109.5 . .
C22 C24 H24B 109.5 . .
H24A C24 H24B 109.5 . .
C22 C24 H24C 109.5 . .
H24A C24 H24C 109.5 . .
H24B C24 H24C 109.5 . .
C26 C25 H25A 109.5 . .
C26 C25 H25B 109.5 . .
H25A C25 H25B 109.5 . .
C26 C25 H25C 109.5 . .
H25A C25 H25C 109.5 . .
H25B C25 H25C 109.5 . .
C25 C26 C27 108.9(8) . .
C25 C26 C28 110.5(6) . .
C27 C26 C28 110.9(7) . .
C25 C26 H26 108.8 . .
C27 C26 H26 108.8 . .
C28 C26 H26 108.8 . .
C26 C27 H27A 109.5 . .
C26 C27 H27B 109.5 . .
H27A C27 H27B 109.5 . .
C26 C27 H27C 109.5 . .
H27A C27 H27C 109.5 . .
H27B C27 H27C 109.5 . .
N7 C28 C26 118.2(7) . .
N7 C28 P2 113.7(4) . .
C26 C28 P2 128.2(6) . .
N5 C29 C30 119.0(6) . .
N5 C29 P2 113.4(4) . .
C30 C29 P2 127.5(5) . .
C31 C30 C32 109.8(8) . .
C31 C30 C29 112.6(6) . .
C32 C30 C29 110.7(7) . .
C31 C30 H30 107.9 . .
C32 C30 H30 107.9 . .
C29 C30 H30 107.9 . .
C30 C31 H31A 109.5 . .
C30 C31 H31B 109.5 . .
H31A C31 H31B 109.5 . .
C30 C31 H31C 109.5 . .
H31A C31 H31C 109.5 . .
H31B C31 H31C 109.5 . .
C30 C32 H32A 109.5 . .
C30 C32 H32B 109.5 . .
H32A C32 H32B 109.5 . .
C30 C32 H32C 109.5 . .
H32A C32 H32C 109.5 . .
H32B C32 H32C 109.5 . .
C4 N1 N3 111.2(5) . .
C4 N1 Bi1 142.0(4) . 2_676
N3 N1 Bi1 106.8(3) . 2_676
C12 N2 N4 112.6(5) . .
C12 N2 Bi1 138.2(4) . .
N4 N2 Bi1 109.1(3) . .
C5 N3 N1 114.1(4) . .
C5 N3 Bi1 137.6(4) . .
N1 N3 Bi1 108.3(3) . .
C13 N4 N2 112.8(5) . .
C13 N4 Bi1 140.9(4) . 2_676
N2 N4 Bi1 105.8(3) . 2_676
C29 N5 N7 113.4(5) . .
C29 N5 Bi2 136.5(4) . 2_665
N7 N5 Bi2 109.9(4) . 2_665
C21 N6 N8 112.8(5) . .
C21 N6 Bi2 138.1(4) . .
N8 N6 Bi2 109.1(3) . .
C28 N7 N5 112.5(5) . .
C28 N7 Bi2 142.0(4) . .
N5 N7 Bi2 105.5(3) . .
C20 N8 N6 111.5(5) . .
C20 N8 Bi2 142.5(4) . 2_665
N6 N8 Bi2 105.9(3) . 2_665
C21 P1 C20 87.0(3) . .
C28 P2 C29 87.0(3) . .
C4 P3 C5 87.3(3) . .
C12 P4 C13 87.0(3) . .

loop_
_geom_bond_atom_site_label_1
_geom_bond_atom_site_label_2
_geom_bond_distance
_geom_bond_site_symmetry_2
Bi1 N2 2.378(5) .
Bi1 N3 2.379(4) .
Bi1 N4 2.522(5) 2_676
Bi1 N1 2.523(5) 2_676
Bi1 Bi1 2.8630(4) 2_676
Bi2 N5 2.398(5) 2_665
Bi2 N6 2.405(4) .
Bi2 N8 2.516(5) 2_665
Bi2 N7 2.517(5) .
Bi2 Bi2 2.8611(4) 2_665
C1 C2 1.503(10) .
C1 H1A 0.9600 .
C1 H1B 0.9600 .
C1 H1C 0.9600 .
C2 C3 1.504(10) .
C2 C4 1.517(8) .
C2 H2 0.9800 .
C3 H3A 0.9600 .
C3 H3B 0.9600 .
C3 H3C 0.9600 .
C4 N1 1.329(7) .
C4 P3 1.743(6) .
C5 N3 1.332(7) .
C5 C6 1.495(8) .
C5 P3 1.744(6) .
C6 C8 1.502(8) .
C6 C7 1.504(9) .
C6 H6 0.9800 .
C7 H7A 0.9600 .
C7 H7B 0.9600 .
C7 H7C 0.9600 .
C8 H8A 0.9600 .
C8 H8B 0.9600 .
C8 H8C 0.9600 .
C9 C10 1.494(8) .
C9 H9A 0.9600 .
C9 H9B 0.9600 .
C9 H9C 0.9600 .
C10 C12 1.501(8) .
C10 C11 1.543(8) .
C10 H10 0.9800 .
C11 H11A 0.9600 .
C11 H11B 0.9600 .
C11 H11C 0.9600 .
C12 N2 1.323(7) .
C12 P4 1.744(6) .
C13 N4 1.322(7) .
C13 C14 1.500(9) .
C13 P4 1.758(6) .
C14 C16 1.515(9) .
C14 C15 1.523(9) .
C14 H14 0.9800 .
C15 H15A 0.9600 .
C15 H15B 0.9600 .
C15 H15C 0.9600 .
C16 H16A 0.9600 .
C16 H16B 0.9600 .
C16 H16C 0.9600 .
C17 C18 1.524(10) .
C17 H17A 0.9600 .
C17 H17B 0.9600 .
C17 H17C 0.9600 .
C18 C19 1.476(12) .
C18 C20 1.524(9) .
C18 H18 0.9800 .
C19 H19A 0.9600 .
C19 H19B 0.9600 .
C19 H19C 0.9600 .
C20 N8 1.331(7) .
C20 P1 1.735(6) .
C21 N6 1.328(7) .
C21 C22 1.515(8) .
C21 P1 1.732(6) .
C22 C23 1.492(10) .
C22 C24 1.509(9) .
C22 H22 0.9800 .
C23 H23A 0.9600 .
C23 H23B 0.9600 .
C23 H23C 0.9600 .
C24 H24A 0.9600 .
C24 H24B 0.9600 .
C24 H24C 0.9600 .
C25 C26 1.481(10) .
C25 H25A 0.9600 .
C25 H25B 0.9600 .
C25 H25C 0.9600 .
C26 C27 1.504(11) .
C26 C28 1.511(8) .
C26 H26 0.9800 .
C27 H27A 0.9600 .
C27 H27B 0.9600 .
C27 H27C 0.9600 .
C28 N7 1.320(7) .
C28 P2 1.737(7) .
C29 N5 1.314(7) .
C29 C30 1.516(8) .
C29 P2 1.737(6) .
C30 C31 1.498(9) .
C30 C32 1.508(12) .
C30 H30 0.9800 .
C31 H31A 0.9600 .
C31 H31B 0.9600 .
C31 H31C 0.9600 .
C32 H32A 0.9600 .
C32 H32B 0.9600 .
C32 H32C 0.9600 .
N1 N3 1.383(6) .
N1 Bi1 2.523(5) 2_676
N2 N4 1.388(6) .
N4 Bi1 2.522(5) 2_676
N5 N7 1.365(6) .
N5 Bi2 2.398(5) 2_665
N6 N8 1.383(6) .
N8 Bi2 2.516(5) 2_665

loop_
_geom_torsion_atom_site_label_1
_geom_torsion_atom_site_label_2
_geom_torsion_atom_site_label_3
_geom_torsion_atom_site_label_4
_geom_torsion
_geom_torsion_site_symmetry_1
_geom_torsion_site_symmetry_2
_geom_torsion_site_symmetry_3
_geom_torsion_site_symmetry_4
C1 C2 C4 N1 160.4(6) . . . .
C3 C2 C4 N1 -74.5(8) . . . .
C1 C2 C4 P3 -20.6(9) . . . .
C3 C2 C4 P3 104.4(7) . . . .
N3 C5 C6 C8 -68.0(8) . . . .
P3 C5 C6 C8 110.7(6) . . . .
N3 C5 C6 C7 168.7(6) . . . .
P3 C5 C6 C7 -12.6(9) . . . .
C9 C10 C12 N2 -165.3(6) . . . .
C11 C10 C12 N2 73.5(7) . . . .
C9 C10 C12 P4 17.2(8) . . . .
C11 C10 C12 P4 -104.0(6) . . . .
N4 C13 C14 C16 125.0(7) . . . .
P4 C13 C14 C16 -56.9(8) . . . .
N4 C13 C14 C15 -112.2(7) . . . .
P4 C13 C14 C15 65.9(8) . . . .
C19 C18 C20 N8 -60.0(9) . . . .
C17 C18 C20 N8 -177.6(8) . . . .
C19 C18 C20 P1 122.5(7) . . . .
C17 C18 C20 P1 4.9(11) . . . .
N6 C21 C22 C23 -73.3(8) . . . .
P1 C21 C22 C23 103.8(7) . . . .
N6 C21 C22 C24 163.5(6) . . . .
P1 C21 C22 C24 -19.4(9) . . . .
C25 C26 C28 N7 -118.8(8) . . . .
C27 C26 C28 N7 120.4(8) . . . .
C25 C26 C28 P2 61.2(10) . . . .
C27 C26 C28 P2 -59.7(9) . . . .
N5 C29 C30 C31 150.8(7) . . . .
P2 C29 C30 C31 -33.4(10) . . . .
N5 C29 C30 C32 -85.9(10) . . . .
P2 C29 C30 C32 89.9(9) . . . .
C2 C4 N1 N3 178.4(5) . . . .
P3 C4 N1 N3 -0.7(6) . . . .
C2 C4 N1 Bi1 2.9(10) . . . 2_676
P3 C4 N1 Bi1 -176.2(4) . . . 2_676
C10 C12 N2 N4 -177.7(5) . . . .
P4 C12 N2 N4 0.2(6) . . . .
C10 C12 N2 Bi1 5.2(8) . . . .
P4 C12 N2 Bi1 -176.9(3) . . . .
N3 Bi1 N2 C12 97.1(5) . . . .
N4 Bi1 N2 C12 169.1(5) 2_676 . . .
N1 Bi1 N2 C12 -116.6(5) 2_676 . . .
Bi1 Bi1 N2 C12 172.9(6) 2_676 . . .
N3 Bi1 N2 N4 -80.1(3) . . . .
N4 Bi1 N2 N4 -8.1(6) 2_676 . . .
N1 Bi1 N2 N4 66.3(3) 2_676 . . .
Bi1 Bi1 N2 N4 -4.3(3) 2_676 . . .
C6 C5 N3 N1 179.5(5) . . . .
P3 C5 N3 N1 0.6(6) . . . .
C6 C5 N3 Bi1 -1.6(9) . . . .
P3 C5 N3 Bi1 179.5(3) . . . .
C4 N1 N3 C5 0.1(7) . . . .
Bi1 N1 N3 C5 177.2(4) 2_676 . . .
C4 N1 N3 Bi1 -179.1(4) . . . .
Bi1 N1 N3 Bi1 -2.1(4) 2_676 . . .
N2 Bi1 N3 C5 -101.8(6) . . . .
N4 Bi1 N3 C5 111.6(6) 2_676 . . .
N1 Bi1 N3 C5 -175.5(5) 2_676 . . .
Bi1 Bi1 N3 C5 -177.1(6) 2_676 . . .
N2 Bi1 N3 N1 77.2(4) . . . .
N4 Bi1 N3 N1 -69.4(4) 2_676 . . .
N1 Bi1 N3 N1 3.4(6) 2_676 . . .
Bi1 Bi1 N3 N1 1.8(3) 2_676 . . .
C14 C13 N4 N2 177.7(5) . . . .
P4 C13 N4 N2 -0.6(6) . . . .
C14 C13 N4 Bi1 -12.4(10) . . . 2_676
P4 C13 N4 Bi1 169.3(4) . . . 2_676
C12 N2 N4 C13 0.3(7) . . . .
Bi1 N2 N4 C13 178.2(4) . . . .
C12 N2 N4 Bi1 -173.1(3) . . . 2_676
Bi1 N2 N4 Bi1 4.8(3) . . . 2_676
C30 C29 N5 N7 176.8(6) . . . .
P2 C29 N5 N7 0.4(7) . . . .
C30 C29 N5 Bi2 -8.0(10) . . . 2_665
P2 C29 N5 Bi2 175.5(3) . . . 2_665
C22 C21 N6 N8 177.7(5) . . . .
P1 C21 N6 N8 0.2(7) . . . .
C22 C21 N6 Bi2 -4.3(10) . . . .
P1 C21 N6 Bi2 178.2(3) . . . .
N5 Bi2 N6 C21 -103.9(6) 2_665 . . .
N8 Bi2 N6 C21 -178.2(5) 2_665 . . .
N7 Bi2 N6 C21 110.5(6) . . . .
Bi2 Bi2 N6 C21 -178.2(6) 2_665 . . .
N5 Bi2 N6 N8 74.2(4) 2_665 . . .
N8 Bi2 N6 N8 -0.1(6) 2_665 . . .
N7 Bi2 N6 N8 -71.4(4) . . . .
Bi2 Bi2 N6 N8 -0.1(3) 2_665 . . .
C26 C28 N7 N5 -179.0(5) . . . .
P2 C28 N7 N5 1.0(7) . . . .
C26 C28 N7 Bi2 2.0(10) . . . .
P2 C28 N7 Bi2 -178.0(4) . . . .
C29 N5 N7 C28 -0.9(7) . . . .
Bi2 N5 N7 C28 -177.3(4) 2_665 . . .
C29 N5 N7 Bi2 178.5(4) . . . .
Bi2 N5 N7 Bi2 2.0(4) 2_665 . . .
N5 Bi2 N7 C28 175.8(6) 2_665 . . .
N6 Bi2 N7 C28 -108.4(7) . . . .
N8 Bi2 N7 C28 104.8(7) 2_665 . . .
Bi2 Bi2 N7 C28 177.4(7) 2_665 . . .
N5 Bi2 N7 N5 -3.3(6) 2_665 . . .
N6 Bi2 N7 N5 72.6(3) . . . .
N8 Bi2 N7 N5 -74.2(3) 2_665 . . .
Bi2 Bi2 N7 N5 -1.7(3) 2_665 . . .
C18 C20 N8 N6 -178.9(6) . . . .
P1 C20 N8 N6 -1.1(7) . . . .
C18 C20 N8 Bi2 4.1(11) . . . 2_665
P1 C20 N8 Bi2 -178.1(4) . . . 2_665
C21 N6 N8 C20 0.6(7) . . . .
Bi2 N6 N8 C20 -178.0(4) . . . .
C21 N6 N8 Bi2 178.7(4) . . . 2_665
Bi2 N6 N8 Bi2 0.1(4) . . . 2_665
N6 C21 P1 C20 -0.6(5) . . . .
C22 C21 P1 C20 -177.8(6) . . . .
N8 C20 P1 C21 1.0(5) . . . .
C18 C20 P1 C21 178.6(7) . . . .
N7 C28 P2 C29 -0.7(5) . . . .
C26 C28 P2 C29 179.4(6) . . . .
N5 C29 P2 C28 0.1(5) . . . .
C30 C29 P2 C28 -175.9(6) . . . .
N1 C4 P3 C5 0.9(5) . . . .
C2 C4 P3 C5 -178.1(6) . . . .
N3 C5 P3 C4 -0.8(5) . . . .
C6 C5 P3 C4 -179.6(6) . . . .
N2 C12 P4 C13 -0.4(4) . . . .
C10 C12 P4 C13 177.2(5) . . . .
N4 C13 P4 C12 0.5(5) . . . .
C14 C13 P4 C12 -177.6(6) . . . .
